data_7022359
loop_
_publ_author_name
'Kreye, Markus'
'Gl\"ockner, Andreas'
'Daniliuc, Constantin G.'
'Freytag, Matthias'
'Jones, Peter G.'
'Tamm, Matthias'
'Walter, Marc D.'

_publ_section_title
;
 Sterically encumbered pyrrolyl ligands and their incorporation into the
 cycloheptatrienyl zirconium coordination sphere.
;
_journal_issue 6
_journal_name_full 'Dalton transactions (Cambridge, England : 2003)'
_journal_page_first 2192
_journal_page_last 2200
_journal_paper_doi 10.1039/c2dt32433d
_journal_volume 42
_journal_year 2013
_chemical_formula_sum 'C19 H27 N Zr'
_chemical_formula_weight 360.64
_chemical_name_systematic
;
?
;
_space_group_IT_number 14
_symmetry_cell_setting monoclinic
_symmetry_space_group_name_Hall '-P 2yn'
_symmetry_space_group_name_H-M 'P 1 21/n 1'
_atom_sites_solution_hydrogens geom
_atom_sites_solution_primary direct
_atom_sites_solution_secondary difmap
_audit_creation_method SHELXL-97
_cell_angle_alpha 90.00
_cell_angle_beta 103.842(4)
_cell_angle_gamma 90.00
_cell_formula_units_Z 4
_cell_length_a 6.4001(2)
_cell_length_b 29.9375(12)
_cell_length_c 9.3920(4)
_cell_measurement_reflns_used 9084
_cell_measurement_temperature 100(2)
_cell_measurement_theta_max 75.8948
_cell_measurement_theta_min 4.4270
_cell_volume 1747.28(12)
_computing_cell_refinement
;
CrysAlisPro, Oxford Diffraction Ltd.,
Version 1.171.34.40 (release 27-08-2010 CrysAlis171 .NET)
(compiled Aug 27 2010,11:50:40)
;
_computing_data_collection
;
CrysAlisPro, Oxford Diffraction Ltd.,
Version 1.171.34.40 (release 27-08-2010 CrysAlis171 .NET)
(compiled Aug 27 2010,11:50:40)
;
_computing_data_reduction
;
CrysAlisPro, Oxford Diffraction Ltd.,
Version 1.171.34.40 (release 27-08-2010 CrysAlis171 .NET)
(compiled Aug 27 2010,11:50:40)
;
_computing_molecular_graphics 'BRUKER XP'
_computing_publication_material SHELXL-97
_computing_structure_refinement 'SHELXL-97 (Sheldrick, 1997)'
_computing_structure_solution 'SHELXS-97 (Sheldrick, 1990)'
_diffrn_ambient_temperature 100(2)
_diffrn_detector_area_resol_mean 10.3543
_diffrn_measured_fraction_theta_full 0.997
_diffrn_measured_fraction_theta_max 0.983
_diffrn_measurement_device_type 'Xcalibur, Atlas, Nova'
_diffrn_measurement_method '\w scans'
_diffrn_radiation_monochromator mirror
_diffrn_radiation_source 'Nova (Cu) X-ray Source'
_diffrn_radiation_type 'Cu K\a'
_diffrn_radiation_wavelength 1.54184
_diffrn_reflns_av_R_equivalents 0.0705
_diffrn_reflns_av_sigmaI/netI 0.0436
_diffrn_reflns_limit_h_max 7
_diffrn_reflns_limit_h_min -8
_diffrn_reflns_limit_k_max 37
_diffrn_reflns_limit_k_min -37
_diffrn_reflns_limit_l_max 11
_diffrn_reflns_limit_l_min -10
_diffrn_reflns_number 23478
_diffrn_reflns_theta_full 72.50
_diffrn_reflns_theta_max 76.09
_diffrn_reflns_theta_min 5.07
_exptl_absorpt_coefficient_mu 5.082
_exptl_absorpt_correction_T_max 1.00000
_exptl_absorpt_correction_T_min 0.16026
_exptl_absorpt_correction_type multi-scan
_exptl_absorpt_process_details
;
CrysAlisPro, Oxford Diffraction Ltd.,
Version 1.171.34.40 (release 27-08-2010 CrysAlis171 .NET)
(compiled Aug 27 2010,11:50:40)
;
_exptl_crystal_colour violet
_exptl_crystal_density_diffrn 1.371
_exptl_crystal_density_method 'not measured'
_exptl_crystal_description plate
_exptl_crystal_F_000 752
_exptl_crystal_size_max 0.08
_exptl_crystal_size_mid 0.06
_exptl_crystal_size_min 0.02
_refine_diff_density_max 0.343
_refine_diff_density_min -0.636
_refine_diff_density_rms 0.077
_refine_ls_extinction_method none
_refine_ls_goodness_of_fit_ref 1.044
_refine_ls_hydrogen_treatment mixed
_refine_ls_matrix_type full
_refine_ls_number_parameters 232
_refine_ls_number_reflns 3589
_refine_ls_number_restraints 36
_refine_ls_restrained_S_all 1.039
_refine_ls_R_factor_all 0.0468
_refine_ls_R_factor_gt 0.0344
_refine_ls_shift/su_max 0.001
_refine_ls_shift/su_mean 0.000
_refine_ls_structure_factor_coef Fsqd
_refine_ls_weighting_details 'calc w=1/[\s^2^(Fo^2^)+(0.0221P)^2^+1.5742P] where P=(Fo^2^+2Fc^2^)/3'
_refine_ls_weighting_scheme calc
_refine_ls_wR_factor_gt 0.0673
_refine_ls_wR_factor_ref 0.0718
_reflns_number_gt 3014
_reflns_number_total 3589
_reflns_threshold_expression >2sigma(I)
_cod_data_source_file c2dt32433d.txt
_cod_data_source_block mwal21
_cod_original_sg_symbol_H-M 'P 21/n'
_cod_database_code 7022359

loop_
_symmetry_equiv_pos_as_xyz
'x, y, z'
'-x+1/2, y+1/2, -z+1/2'
'-x, -y, -z'
'x-1/2, -y-1/2, z-1/2'

loop_
_atom_site_label
_atom_site_type_symbol
_atom_site_fract_x
_atom_site_fract_y
_atom_site_fract_z
_atom_site_U_iso_or_equiv
_atom_site_adp_type
_atom_site_occupancy
_atom_site_symmetry_multiplicity
_atom_site_calc_flag
_atom_site_refinement_flags
Zr Zr 0.34048(4) 0.156514(8) 0.35673(3) 0.01743(7) Uani 1 1 d .
N N 0.5922(4) 0.09870(8) 0.4577(2) 0.0176(5) Uani 1 1 d .
C1 C 0.4143(5) 0.20479(11) 0.1768(3) 0.0259(7) Uani 1 1 d D
H1 H 0.527(4) 0.2026(12) 0.128(4) 0.033(10) Uiso 1 1 d D
C2 C 0.2257(5) 0.18007(11) 0.1128(3) 0.0258(7) Uani 1 1 d D
H2 H 0.228(6) 0.1652(11) 0.025(3) 0.037(11) Uiso 1 1 d D
C3 C 0.0413(5) 0.17247(11) 0.1686(3) 0.0250(7) Uani 1 1 d D
H3 H -0.058(5) 0.1520(10) 0.115(3) 0.029(10) Uiso 1 1 d D
C4 C 0.0002(5) 0.18824(11) 0.3022(3) 0.0243(6) Uani 1 1 d D
H4 H -0.127(4) 0.1772(10) 0.323(3) 0.018(8) Uiso 1 1 d D
C5 C 0.1331(5) 0.21479(10) 0.4128(3) 0.0252(7) Uani 1 1 d D
H5 H 0.081(5) 0.2184(12) 0.497(3) 0.032(10) Uiso 1 1 d D
C6 C 0.3405(6) 0.23243(10) 0.4178(4) 0.0260(7) Uani 1 1 d D
H6 H 0.414(5) 0.2453(11) 0.506(2) 0.025(9) Uiso 1 1 d D
C7 C 0.4655(5) 0.22789(10) 0.3131(4) 0.0258(7) Uani 1 1 d D
H7 H 0.606(3) 0.2387(12) 0.344(4) 0.035(11) Uiso 1 1 d D
C8 C 0.4244(5) 0.07589(9) 0.3663(3) 0.0180(6) Uani 1 1 d .
C9 C 0.2411(5) 0.07799(10) 0.4229(3) 0.0226(6) Uani 1 1 d D
H9 H 0.108(4) 0.0653(12) 0.379(4) 0.032(10) Uiso 1 1 d D
C10 C 0.3006(5) 0.10192(10) 0.5564(3) 0.0203(6) Uani 1 1 d D
H10 H 0.212(5) 0.1072(11) 0.620(3) 0.026(9) Uiso 1 1 d D
C11 C 0.5172(5) 0.11333(9) 0.5761(3) 0.0187(6) Uani 1 1 d .
C12 C 0.4627(5) 0.04922(10) 0.2368(3) 0.0236(6) Uani 1 1 d .
C13 C 0.2475(6) 0.03701(12) 0.1326(4) 0.0360(8) Uani 1 1 d .
H13A H 0.1598 0.0201 0.1862 0.054 Uiso 1 1 calc R
H13B H 0.2736 0.0188 0.0520 0.054 Uiso 1 1 calc R
H13C H 0.1713 0.0644 0.0929 0.054 Uiso 1 1 calc R
C14 C 0.5835(6) 0.00648(11) 0.2996(4) 0.0299(7) Uani 1 1 d .
H14A H 0.7187 0.0145 0.3689 0.045 Uiso 1 1 calc R
H14B H 0.6148 -0.0113 0.2195 0.045 Uiso 1 1 calc R
H14C H 0.4942 -0.0110 0.3504 0.045 Uiso 1 1 calc R
C15 C 0.6039(6) 0.07592(11) 0.1556(3) 0.0297(8) Uani 1 1 d .
H15A H 0.5260 0.1026 0.1115 0.045 Uiso 1 1 calc R
H15B H 0.6383 0.0573 0.0784 0.045 Uiso 1 1 calc R
H15C H 0.7374 0.0848 0.2250 0.045 Uiso 1 1 calc R
C16 C 0.6689(5) 0.13426(10) 0.7084(3) 0.0220(6) Uani 1 1 d .
C17 C 0.8206(5) 0.16750(10) 0.6605(3) 0.0250(7) Uani 1 1 d .
H17A H 0.8901 0.1531 0.5902 0.038 Uiso 1 1 calc R
H17B H 0.9307 0.1772 0.7464 0.038 Uiso 1 1 calc R
H17C H 0.7383 0.1934 0.6143 0.038 Uiso 1 1 calc R
C18 C 0.8053(5) 0.09646(11) 0.7953(3) 0.0266(7) Uani 1 1 d .
H18A H 0.7110 0.0753 0.8292 0.040 Uiso 1 1 calc R
H18B H 0.9084 0.1091 0.8800 0.040 Uiso 1 1 calc R
H18C H 0.8833 0.0809 0.7319 0.040 Uiso 1 1 calc R
C19 C 0.5417(6) 0.15796(12) 0.8053(3) 0.0294(7) Uani 1 1 d .
H19A H 0.4510 0.1812 0.7482 0.044 Uiso 1 1 calc R
H19B H 0.6420 0.1716 0.8895 0.044 Uiso 1 1 calc R
H19C H 0.4509 0.1362 0.8403 0.044 Uiso 1 1 calc R

loop_
_atom_site_aniso_label
_atom_site_aniso_U_11
_atom_site_aniso_U_22
_atom_site_aniso_U_33
_atom_site_aniso_U_23
_atom_site_aniso_U_13
_atom_site_aniso_U_12
Zr 0.01959(13) 0.01740(12) 0.01474(12) 0.00209(10) 0.00299(8) 0.00133(10)
N 0.0204(13) 0.0187(12) 0.0127(11) 0.0010(9) 0.0019(9) 0.0013(9)
C1 0.0311(18) 0.0255(16) 0.0251(16) 0.0108(12) 0.0146(13) 0.0057(13)
C2 0.0308(18) 0.0304(17) 0.0148(15) 0.0075(12) 0.0030(12) 0.0077(13)
C3 0.0255(17) 0.0285(16) 0.0180(15) 0.0048(12) -0.0006(13) 0.0045(13)
C4 0.0192(16) 0.0291(16) 0.0254(16) 0.0034(12) 0.0067(13) 0.0036(12)
C5 0.0301(18) 0.0225(15) 0.0252(16) 0.0004(12) 0.0111(13) 0.0095(13)
C6 0.0322(18) 0.0176(14) 0.0269(16) -0.0059(12) 0.0043(14) 0.0015(13)
C7 0.0256(17) 0.0183(14) 0.0346(18) 0.0066(13) 0.0092(14) -0.0029(12)
C8 0.0228(15) 0.0147(13) 0.0147(13) 0.0028(10) 0.0011(11) 0.0025(11)
C9 0.0226(17) 0.0211(15) 0.0212(15) 0.0032(11) -0.0008(12) -0.0017(12)
C10 0.0214(15) 0.0212(14) 0.0193(14) 0.0047(11) 0.0069(12) 0.0015(11)
C11 0.0235(16) 0.0180(13) 0.0142(13) 0.0016(11) 0.0038(11) 0.0010(11)
C12 0.0306(18) 0.0200(15) 0.0176(14) -0.0009(11) 0.0009(12) 0.0020(12)
C13 0.047(2) 0.0327(19) 0.0225(17) -0.0087(14) -0.0040(15) 0.0035(16)
C14 0.042(2) 0.0229(16) 0.0247(16) -0.0022(13) 0.0078(15) 0.0069(14)
C15 0.047(2) 0.0288(17) 0.0165(15) -0.0008(12) 0.0132(14) 0.0074(14)
C16 0.0272(17) 0.0213(15) 0.0162(14) -0.0022(11) 0.0027(12) -0.0024(12)
C17 0.0243(16) 0.0246(16) 0.0239(16) -0.0036(12) 0.0012(12) -0.0029(12)
C18 0.0312(18) 0.0271(16) 0.0186(15) 0.0023(12) 0.0001(12) 0.0020(13)
C19 0.0372(19) 0.0335(17) 0.0167(14) -0.0057(13) 0.0052(13) 0.0037(15)

loop_
_atom_type_symbol
_atom_type_description
_atom_type_scat_dispersion_real
_atom_type_scat_dispersion_imag
_atom_type_scat_source
C C 0.0181 0.0091 'International Tables Vol C Tables 4.2.6.8 and 6.1.1.4'
H H 0.0000 0.0000 'International Tables Vol C Tables 4.2.6.8 and 6.1.1.4'
N N 0.0311 0.0180 'International Tables Vol C Tables 4.2.6.8 and 6.1.1.4'
Zr Zr -0.1862 2.2449 'International Tables Vol C Tables 4.2.6.8 and 6.1.1.4'

loop_
_geom_angle_atom_site_label_1
_geom_angle_atom_site_label_2
_geom_angle_atom_site_label_3
_geom_angle
C4 Zr C3 35.71(11)
C4 Zr C5 35.55(11)
C3 Zr C5 66.87(12)
C4 Zr C2 66.56(11)
C3 Zr C2 35.44(11)
C5 Zr C2 86.18(11)
C4 Zr C6 66.54(12)
C3 Zr C6 86.47(12)
C5 Zr C6 35.38(12)
C2 Zr C6 85.92(12)
C4 Zr C7 85.99(11)
C3 Zr C7 86.18(12)
C5 Zr C7 66.10(12)
C2 Zr C7 66.16(12)
C6 Zr C7 35.07(12)
C4 Zr C1 85.94(11)
C3 Zr C1 66.33(12)
C5 Zr C1 85.74(11)
C2 Zr C1 35.21(12)
C6 Zr C1 65.94(12)
C7 Zr C1 35.17(12)
C4 Zr N 152.77(10)
C3 Zr N 143.33(10)
C5 Zr N 144.72(10)
C2 Zr N 128.89(10)
C6 Zr N 129.93(10)
C7 Zr N 119.99(10)
C1 Zr N 119.67(10)
C4 Zr C11 128.19(10)
C3 Zr C11 150.82(11)
C5 Zr C11 112.10(10)
C2 Zr C11 161.70(10)
C6 Zr C11 109.32(10)
C7 Zr C11 120.99(11)
C1 Zr C11 142.22(11)
N Zr C11 33.00(8)
C4 Zr C8 126.37(11)
C3 Zr C8 111.16(11)
C5 Zr C8 148.77(11)
C2 Zr C8 110.15(10)
C6 Zr C8 162.08(11)
C7 Zr C8 144.51(11)
C1 Zr C8 123.12(10)
N Zr C8 33.00(9)
C11 Zr C8 53.49(9)
C4 Zr C10 99.85(10)
C3 Zr C10 118.85(11)
C5 Zr C10 98.69(10)
C2 Zr C10 148.31(11)
C6 Zr C10 115.88(11)
C7 Zr C10 144.09(11)
C1 Zr C10 174.19(10)
N Zr C10 54.70(9)
C11 Zr C10 32.32(10)
C8 Zr C10 53.50(9)
C4 Zr C9 98.95(11)
C3 Zr C9 99.60(11)
C5 Zr C9 116.52(11)
C2 Zr C9 118.56(11)
C6 Zr C9 145.03(11)
C7 Zr C9 174.20(11)
C1 Zr C9 147.64(11)
N Zr C9 54.69(9)
C11 Zr C9 53.45(10)
C8 Zr C9 32.35(10)
C10 Zr C9 32.23(9)
C11 N C8 106.7(2)
C11 N Zr 76.12(16)
C8 N Zr 76.27(15)
C2 C1 C7 128.6(3)
C2 C1 Zr 71.82(17)
C7 C1 Zr 72.26(17)
C3 C2 C1 128.7(3)
C3 C2 Zr 71.61(17)
C1 C2 Zr 72.97(17)
C2 C3 C4 128.1(3)
C2 C3 Zr 72.95(18)
C4 C3 Zr 71.94(18)
C5 C4 C3 128.8(3)
C5 C4 Zr 72.59(18)
C3 C4 Zr 72.35(18)
C4 C5 C6 128.6(3)
C4 C5 Zr 71.86(17)
C6 C5 Zr 72.93(17)
C7 C6 C5 128.4(3)
C7 C6 Zr 72.78(17)
C5 C6 Zr 71.70(17)
C6 C7 C1 128.7(3)
C6 C7 Zr 72.15(18)
C1 C7 Zr 72.57(17)
N C8 C9 109.8(2)
N C8 C12 120.3(3)
C9 C8 C12 129.5(3)
N C8 Zr 70.74(15)
C9 C8 Zr 77.02(17)
C12 C8 Zr 123.97(19)
C8 C9 C10 106.7(3)
C8 C9 Zr 70.64(16)
C10 C9 Zr 73.71(17)
C11 C10 C9 106.8(3)
C11 C10 Zr 70.68(16)
C9 C10 Zr 74.06(17)
N C11 C10 109.9(3)
N C11 C16 120.8(3)
C10 C11 C16 129.0(3)
N C11 Zr 70.88(15)
C10 C11 Zr 77.01(17)
C16 C11 Zr 122.92(19)
C8 C12 C13 110.1(3)
C8 C12 C14 107.0(2)
C13 C12 C14 109.9(3)
C8 C12 C15 110.4(2)
C13 C12 C15 110.6(3)
C14 C12 C15 108.7(3)
C11 C16 C17 110.8(2)
C11 C16 C19 110.5(3)
C17 C16 C19 109.7(3)
C11 C16 C18 107.5(2)
C17 C16 C18 108.3(3)
C19 C16 C18 109.9(3)

loop_
_geom_bond_atom_site_label_1
_geom_bond_atom_site_label_2
_geom_bond_distance
Zr C4 2.318(3)
Zr C3 2.324(3)
Zr C5 2.328(3)
Zr C2 2.341(3)
Zr C6 2.344(3)
Zr C7 2.352(3)
Zr C1 2.356(3)
Zr N 2.400(2)
Zr C11 2.466(3)
Zr C8 2.470(3)
Zr C10 2.546(3)
Zr C9 2.551(3)
N C11 1.383(4)
N C8 1.384(4)
C1 C2 1.421(5)
C1 C7 1.423(5)
C2 C3 1.420(5)
C3 C4 1.423(4)
C4 C5 1.418(5)
C5 C6 1.419(5)
C6 C7 1.415(5)
C8 C9 1.400(4)
C8 C12 1.523(4)
C9 C10 1.415(4)
C10 C11 1.397(4)
C11 C16 1.517(4)
C12 C13 1.531(4)
C12 C14 1.538(4)
C12 C15 1.539(4)
C16 C17 1.531(4)
C16 C19 1.533(4)
C16 C18 1.539(4)

loop_
_geom_torsion_atom_site_label_1
_geom_torsion_atom_site_label_2
_geom_torsion_atom_site_label_3
_geom_torsion_atom_site_label_4
_geom_torsion
C4 Zr N C11 -59.2(3)
C3 Zr N C11 -128.0(2)
C5 Zr N C11 11.4(3)
C2 Zr N C11 -176.01(18)
C6 Zr N C11 60.2(2)
C7 Zr N C11 101.69(19)
C1 Zr N C11 142.46(18)
C8 Zr N C11 -111.4(2)
C10 Zr N C11 -35.80(17)
C9 Zr N C11 -75.56(18)
C4 Zr N C8 52.2(3)
C3 Zr N C8 -16.6(2)
C5 Zr N C8 122.8(2)
C2 Zr N C8 -64.6(2)
C6 Zr N C8 171.66(17)
C7 Zr N C8 -146.86(17)
C1 Zr N C8 -106.10(18)
C11 Zr N C8 111.4(2)
C10 Zr N C8 75.65(17)
C9 Zr N C8 35.88(16)
C4 Zr C1 C2 -53.76(19)
C3 Zr C1 C2 -22.83(18)
C5 Zr C1 C2 -89.4(2)
C6 Zr C1 C2 -119.8(2)
C7 Zr C1 C2 -142.6(3)
N Zr C1 C2 116.47(18)
C11 Zr C1 C2 149.27(19)
C8 Zr C1 C2 77.8(2)
C10 Zr C1 C2 130.7(10)
C9 Zr C1 C2 46.6(3)
C4 Zr C1 C7 88.8(2)
C3 Zr C1 C7 119.7(2)
C5 Zr C1 C7 53.2(2)
C2 Zr C1 C7 142.6(3)
C6 Zr C1 C7 22.72(19)
N Zr C1 C7 -100.97(19)
C11 Zr C1 C7 -68.2(2)
C8 Zr C1 C7 -139.63(18)
C10 Zr C1 C7 -86.8(11)
C9 Zr C1 C7 -170.87(19)
C7 C1 C2 C3 0.3(6)
Zr C1 C2 C3 48.1(3)
C7 C1 C2 Zr -47.8(3)
C4 Zr C2 C3 -23.48(19)
C5 Zr C2 C3 -54.2(2)
C6 Zr C2 C3 -89.6(2)
C7 Zr C2 C3 -119.7(2)
C1 Zr C2 C3 -142.2(3)
N Zr C2 C3 130.08(18)
C11 Zr C2 C3 123.1(3)
C8 Zr C2 C3 98.5(2)
C10 Zr C2 C3 46.2(3)
C9 Zr C2 C3 64.1(2)
C4 Zr C2 C1 118.7(2)
C3 Zr C2 C1 142.2(3)
C5 Zr C2 C1 88.0(2)
C6 Zr C2 C1 52.6(2)
C7 Zr C2 C1 22.51(18)
N Zr C2 C1 -87.7(2)
C11 Zr C2 C1 -94.6(4)
C8 Zr C2 C1 -119.31(19)
C10 Zr C2 C1 -171.59(18)
C9 Zr C2 C1 -153.73(18)
C1 C2 C3 C4 0.6(6)
Zr C2 C3 C4 49.2(3)
C1 C2 C3 Zr -48.6(3)
C4 Zr C3 C2 141.2(3)
C5 Zr C3 C2 118.4(2)
C6 Zr C3 C2 87.9(2)
C7 Zr C3 C2 52.8(2)
C1 Zr C3 C2 22.69(19)
N Zr C3 C2 -85.8(2)
C11 Zr C3 C2 -147.4(2)
C8 Zr C3 C2 -95.3(2)
C10 Zr C3 C2 -154.35(18)
C9 Zr C3 C2 -126.8(2)
C5 Zr C3 C4 -22.84(19)
C2 Zr C3 C4 -141.2(3)
C6 Zr C3 C4 -53.3(2)
C7 Zr C3 C4 -88.4(2)
C1 Zr C3 C4 -118.5(2)
N Zr C3 C4 133.03(19)
C11 Zr C3 C4 71.4(3)
C8 Zr C3 C4 123.44(19)
C10 Zr C3 C4 64.4(2)
C9 Zr C3 C4 92.0(2)
C2 C3 C4 C5 -0.8(6)
Zr C3 C4 C5 48.8(3)
C2 C3 C4 Zr -49.6(3)
C3 Zr C4 C5 -142.1(3)
C2 Zr C4 C5 -118.8(2)
C6 Zr C4 C5 -22.86(18)
C7 Zr C4 C5 -53.09(19)
C1 Zr C4 C5 -88.35(19)
N Zr C4 C5 110.4(2)
C11 Zr C4 C5 73.9(2)
C8 Zr C4 C5 142.74(17)
C10 Zr C4 C5 91.19(19)
C9 Zr C4 C5 123.86(18)
C5 Zr C4 C3 142.1(3)
C2 Zr C4 C3 23.32(19)
C6 Zr C4 C3 119.3(2)
C7 Zr C4 C3 89.0(2)
C1 Zr C4 C3 53.8(2)
N Zr C4 C3 -107.4(2)
C11 Zr C4 C3 -143.98(18)
C8 Zr C4 C3 -75.1(2)
C10 Zr C4 C3 -126.68(19)
C9 Zr C4 C3 -94.0(2)
C3 C4 C5 C6 0.2(6)
Zr C4 C5 C6 48.9(3)
C3 C4 C5 Zr -48.7(3)
C3 Zr C5 C4 22.93(18)
C2 Zr C5 C4 53.68(19)
C6 Zr C5 C4 142.0(3)
C7 Zr C5 C4 119.3(2)
C1 Zr C5 C4 88.98(19)
N Zr C5 C4 -132.06(19)
C11 Zr C5 C4 -125.41(18)
C8 Zr C5 C4 -70.1(3)
C10 Zr C5 C4 -94.80(18)
C9 Zr C5 C4 -66.5(2)
C4 Zr C5 C6 -142.0(3)
C3 Zr C5 C6 -119.1(2)
C2 Zr C5 C6 -88.3(2)
C7 Zr C5 C6 -22.75(19)
C1 Zr C5 C6 -53.0(2)
N Zr C5 C6 85.9(2)
C11 Zr C5 C6 92.57(19)
C8 Zr C5 C6 147.9(2)
C10 Zr C5 C6 123.18(19)
C9 Zr C5 C6 151.53(18)
C4 C5 C6 C7 0.1(6)
Zr C5 C6 C7 48.6(3)
C4 C5 C6 Zr -48.5(3)
C4 Zr C6 C7 -119.1(2)
C3 Zr C6 C7 -88.4(2)
C5 Zr C6 C7 -142.0(3)
C2 Zr C6 C7 -52.9(2)
C1 Zr C6 C7 -22.78(19)
N Zr C6 C7 86.7(2)
C11 Zr C6 C7 116.7(2)
C8 Zr C6 C7 101.6(4)
C10 Zr C6 C7 151.13(19)
C9 Zr C6 C7 169.89(19)
C4 Zr C6 C5 22.96(18)
C3 Zr C6 C5 53.63(19)
C2 Zr C6 C5 89.1(2)
C7 Zr C6 C5 142.0(3)
C1 Zr C6 C5 119.2(2)
N Zr C6 C5 -131.29(18)
C11 Zr C6 C5 -101.24(19)
C8 Zr C6 C5 -116.4(4)
C10 Zr C6 C5 -66.9(2)
C9 Zr C6 C5 -48.1(3)
C5 C6 C7 C1 0.4(6)
Zr C6 C7 C1 48.6(3)
C5 C6 C7 Zr -48.3(3)
C2 C1 C7 C6 -0.8(6)
Zr C1 C7 C6 -48.5(3)
C2 C1 C7 Zr 47.6(3)
C4 Zr C7 C6 53.5(2)
C3 Zr C7 C6 89.3(2)
C5 Zr C7 C6 22.94(19)
C2 Zr C7 C6 119.6(2)
C1 Zr C7 C6 142.1(3)
N Zr C7 C6 -117.9(2)
C11 Zr C7 C6 -79.4(2)
C8 Zr C7 C6 -148.7(2)
C10 Zr C7 C6 -47.8(3)
C9 Zr C7 C6 -95.1(11)
C4 Zr C7 C1 -88.6(2)
C3 Zr C7 C1 -52.8(2)
C5 Zr C7 C1 -119.2(2)
C2 Zr C7 C1 -22.53(18)
C6 Zr C7 C1 -142.1(3)
N Zr C7 C1 99.98(19)
C11 Zr C7 C1 138.45(18)
C8 Zr C7 C1 69.1(3)
C10 Zr C7 C1 170.07(18)
C9 Zr C7 C1 122.8(10)
C11 N C8 C9 2.9(3)
Zr N C8 C9 -67.8(2)
C11 N C8 C12 -170.6(2)
Zr N C8 C12 118.8(2)
C11 N C8 Zr 70.65(18)
C4 Zr C8 N -153.31(15)
C3 Zr C8 N 169.47(15)
C5 Zr C8 N -110.6(2)
C2 Zr C8 N 131.52(16)
C6 Zr C8 N -21.2(4)
C7 Zr C8 N 54.6(2)
C1 Zr C8 N 94.63(18)
C11 Zr C8 N -39.10(15)
C10 Zr C8 N -79.61(17)
C9 Zr C8 N -116.6(2)
C4 Zr C8 C9 -36.7(2)
C3 Zr C8 C9 -73.91(19)
C5 Zr C8 C9 6.1(3)
C2 Zr C8 C9 -111.86(18)
C6 Zr C8 C9 95.4(4)
C7 Zr C8 C9 171.26(19)
C1 Zr C8 C9 -148.75(18)
N Zr C8 C9 116.6(2)
C11 Zr C8 C9 77.53(19)
C10 Zr C8 C9 37.01(17)
C4 Zr C8 C12 92.5(3)
C3 Zr C8 C12 55.3(3)
C5 Zr C8 C12 135.3(3)
C2 Zr C8 C12 17.4(3)
C6 Zr C8 C12 -135.4(3)
C7 Zr C8 C12 -59.5(3)
C1 Zr C8 C12 -19.5(3)
N Zr C8 C12 -114.2(3)
C11 Zr C8 C12 -153.3(3)
C10 Zr C8 C12 166.2(3)
C9 Zr C8 C12 129.2(3)
N C8 C9 C10 -1.7(3)
C12 C8 C9 C10 171.0(3)
Zr C8 C9 C10 -65.4(2)
N C8 C9 Zr 63.73(19)
C12 C8 C9 Zr -123.6(3)
C4 Zr C9 C8 150.86(18)
C3 Zr C9 C8 114.66(18)
C5 Zr C9 C8 -176.49(17)
C2 Zr C9 C8 82.7(2)
C6 Zr C9 C8 -147.7(2)
C7 Zr C9 C8 -60.9(11)
C1 Zr C9 C8 54.3(3)
N Zr C9 C8 -36.63(16)
C11 Zr C9 C8 -77.66(19)
C10 Zr C9 C8 -114.8(3)
C4 Zr C9 C10 -94.30(19)
C3 Zr C9 C10 -130.49(19)
C5 Zr C9 C10 -61.6(2)
C2 Zr C9 C10 -162.42(18)
C6 Zr C9 C10 -32.9(3)
C7 Zr C9 C10 54.0(11)
C1 Zr C9 C10 169.1(2)
N Zr C9 C10 78.22(18)
C11 Zr C9 C10 37.18(17)
C8 Zr C9 C10 114.8(3)
C8 C9 C10 C11 -0.2(3)
Zr C9 C10 C11 -63.5(2)
C8 C9 C10 Zr 63.4(2)
C4 Zr C10 C11 -154.07(18)
C3 Zr C10 C11 173.63(17)
C5 Zr C10 C11 -118.05(18)
C2 Zr C10 C11 145.1(2)
C6 Zr C10 C11 -85.47(19)
C7 Zr C10 C11 -57.2(3)
C1 Zr C10 C11 21.4(11)
N Zr C10 C11 36.58(16)
C8 Zr C10 C11 77.59(18)
C9 Zr C10 C11 114.7(3)
C4 Zr C10 C9 91.18(19)
C3 Zr C10 C9 58.9(2)
C5 Zr C10 C9 127.20(19)
C2 Zr C10 C9 30.3(3)
C6 Zr C10 C9 159.78(19)
C7 Zr C10 C9 -171.99(19)
C1 Zr C10 C9 -93.3(11)
N Zr C10 C9 -78.17(19)
C11 Zr C10 C9 -114.7(3)
C8 Zr C10 C9 -37.15(17)
C8 N C11 C10 -3.0(3)
Zr N C11 C10 67.7(2)
C8 N C11 C16 171.7(2)
Zr N C11 C16 -117.6(3)
C8 N C11 Zr -70.76(18)
C9 C10 C11 N 2.0(3)
Zr C10 C11 N -63.83(19)
C9 C10 C11 C16 -172.1(3)
Zr C10 C11 C16 122.1(3)
C9 C10 C11 Zr 65.8(2)
C4 Zr C11 N 149.98(17)
C3 Zr C11 N 105.2(2)
C5 Zr C11 N -172.95(16)
C2 Zr C11 N 9.9(4)
C6 Zr C11 N -135.15(17)
C7 Zr C11 N -98.39(18)
C1 Zr C11 N -59.8(2)
C8 Zr C11 N 39.10(16)
C10 Zr C11 N 116.7(2)
C9 Zr C11 N 79.66(18)
C4 Zr C11 C10 33.2(2)
C3 Zr C11 C10 -11.5(3)
C5 Zr C11 C10 70.3(2)
C2 Zr C11 C10 -106.8(4)
C6 Zr C11 C10 108.11(19)
C7 Zr C11 C10 144.87(18)
C1 Zr C11 C10 -176.54(18)
N Zr C11 C10 -116.7(2)
C8 Zr C11 C10 -77.64(18)
C9 Zr C11 C10 -37.08(17)
C4 Zr C11 C16 -95.1(3)
C3 Zr C11 C16 -139.9(2)
C5 Zr C11 C16 -58.0(3)
C2 Zr C11 C16 124.8(4)
C6 Zr C11 C16 -20.2(3)
C7 Zr C11 C16 16.5(3)
C1 Zr C11 C16 55.1(3)
N Zr C11 C16 114.9(3)
C8 Zr C11 C16 154.0(3)
C10 Zr C11 C16 -128.4(3)
C9 Zr C11 C16 -165.4(3)
N C8 C12 C13 -166.1(3)
C9 C8 C12 C13 21.9(4)
Zr C8 C12 C13 -79.9(3)
N C8 C12 C14 74.6(3)
C9 C8 C12 C14 -97.5(4)
Zr C8 C12 C14 160.7(2)
N C8 C12 C15 -43.6(4)
C9 C8 C12 C15 144.4(3)
Zr C8 C12 C15 42.5(3)
N C11 C16 C17 44.0(4)
C10 C11 C16 C17 -142.5(3)
Zr C11 C16 C17 -42.1(3)
N C11 C16 C19 165.8(3)
C10 C11 C16 C19 -20.6(4)
Zr C11 C16 C19 79.8(3)
N C11 C16 C18 -74.2(3)
C10 C11 C16 C18 99.3(4)
Zr C11 C16 C18 -160.3(2)
